data_2210572
loop_
_publ_author_name
'Wang, Hai-Bo'
'Yan, Xiao-Chen'
'Liu, Zhi-Qian'

_publ_section_title
;
 3-Methoxybenzamide oxime
;
_journal_coeditor_code DN2053
_journal_issue 10
_journal_name_full 'Acta Crystallographica Section E'
_journal_page_first o4243
_journal_page_last o4244
_journal_paper_doi 10.1107/S1600536806024007
_journal_volume 62
_journal_year 2006
_chemical_formula_iupac 'C8 H10 N2 O2'
_chemical_formula_moiety 'C8 H10 N2 O2'
_chemical_formula_sum 'C8 H10 N2 O2'
_chemical_formula_weight 166.1792
_chemical_name_systematic
;
3-Methoxybenzamide oxime
;
_space_group_IT_number 14
_symmetry_cell_setting monoclinic
_symmetry_space_group_name_Hall '-P 2ybc'
_symmetry_space_group_name_H-M 'P 1 21/c 1'
_atom_sites_solution_hydrogens geom
_atom_sites_solution_primary direct
_atom_sites_solution_secondary difmap
_audit_creation_method SHELXL97
_cell_angle_alpha 90.00
_cell_angle_beta 101.77(3)
_cell_angle_gamma 90.00
_cell_formula_units_Z 8
_cell_length_a 6.8630(14)
_cell_length_b 18.910(4)
_cell_length_c 12.893(3)
_cell_measurement_reflns_used 25
_cell_measurement_temperature 293(2)
_cell_measurement_theta_max 13
_cell_measurement_theta_min 10
_cell_volume 1638.1(6)
_computing_cell_refinement 'CAD-4 Software'
_computing_data_collection 'CAD-4 Software (Enraf--Nonius,1989)'
_computing_data_reduction 'XCAD4 (Harms & Wocadlo, 1995)'
_computing_molecular_graphics
;
ORTEPIII (Burnett & Johnson, 1996), ORTEP-3 for Windows (Farrugia,
1997) and
PLATON (Spek, 2003)
;
_computing_publication_material SHELXS97
_computing_structure_refinement 'SHELXL97 (Sheldrick, 1997)'
_computing_structure_solution 'SHELXS97 (Sheldrick, 1997)'
_diffrn_ambient_temperature 293(2)
_diffrn_measured_fraction_theta_full 0.998
_diffrn_measured_fraction_theta_max 0.998
_diffrn_measurement_device_type 'Enraf--Nonius CAD-4'
_diffrn_measurement_method \w/2\q
_diffrn_radiation_monochromator graphite
_diffrn_radiation_source 'fine-focus sealed tube'
_diffrn_radiation_type MoK\a
_diffrn_radiation_wavelength 0.71073
_diffrn_reflns_av_R_equivalents 0.0211
_diffrn_reflns_av_sigmaI/netI 0.0506
_diffrn_reflns_limit_h_max 8
_diffrn_reflns_limit_h_min 0
_diffrn_reflns_limit_k_max 23
_diffrn_reflns_limit_k_min 0
_diffrn_reflns_limit_l_max 15
_diffrn_reflns_limit_l_min -15
_diffrn_reflns_number 3491
_diffrn_reflns_theta_full 25.98
_diffrn_reflns_theta_max 25.98
_diffrn_reflns_theta_min 1.94
_diffrn_standards_decay_% 0
_diffrn_standards_interval_count 200
_diffrn_standards_interval_time 2
_diffrn_standards_number 3
_exptl_absorpt_coefficient_mu 0.099
_exptl_absorpt_correction_T_max 0.9902
_exptl_absorpt_correction_T_min 0.9709
_exptl_absorpt_correction_type psi-scan
_exptl_absorpt_process_details '(North <i>et al.</i>,  1968)'
_exptl_crystal_colour Colourless
_exptl_crystal_density_diffrn 1.348
_exptl_crystal_density_method 'not measured'
_exptl_crystal_description Block
_exptl_crystal_F_000 704
_exptl_crystal_size_max 0.30
_exptl_crystal_size_mid 0.20
_exptl_crystal_size_min 0.10
_refine_diff_density_max 0.181
_refine_diff_density_min -0.182
_refine_ls_extinction_method none
_refine_ls_goodness_of_fit_ref 1.025
_refine_ls_hydrogen_treatment constr
_refine_ls_matrix_type full
_refine_ls_number_parameters 221
_refine_ls_number_reflns 3219
_refine_ls_number_restraints 0
_refine_ls_restrained_S_all 1.025
_refine_ls_R_factor_all 0.0987
_refine_ls_R_factor_gt 0.0551
_refine_ls_shift/su_max 0.000
_refine_ls_shift/su_mean 0.000
_refine_ls_structure_factor_coef Fsqd
_refine_ls_weighting_details 'calc w = 1/[\s^2^(Fo^2^)+(0.0677P)^2^+0.2578P] where P=(Fo^2^+2Fc^2^)/3'
_refine_ls_weighting_scheme calc
_refine_ls_wR_factor_gt 0.1280
_refine_ls_wR_factor_ref 0.1500
_reflns_number_gt 1994
_reflns_number_total 3219
_reflns_threshold_expression I>2\s(I)
_cod_data_source_file dn2053.cif
_cod_data_source_block I
_cod_depositor_comments
;
The following automatic conversions were performed:
'_symmetry_cell_setting' value 'Monoclinic' changed to 'monoclinic'
according to '/home/saulius/struct/CIF-dictionaries/cif_core.dic'
dictionary named 'cif_core.dic' version 2.4.1 from 2010-06-29.

Automatic conversion script
Id: cif_fix_enum 1527 2010-12-29 10:47:43Z saulius 

The following automatic conversions were performed:

'_symmetry_cell_setting' value 'Monoclinic' changed to 'monoclinic'
according to /home/saulius/struct/CIF-dictionaries/cif_core.dic
dictionary named 'cif_core.dic' version 2.4.1 from 2010-06-29.

Automatic conversion script
Id: cif_fix_values 1715 2011-07-08 13:25:40Z adriana 
;
_cod_original_sg_symbol_H-M 'P 21/c'
_cod_database_code 2210572
_cod_database_fobs_code 2210572

loop_
_symmetry_equiv_pos_as_xyz
'x, y, z'
'-x, y+1/2, -z+1/2'
'-x, -y, -z'
'x, -y-1/2, z-1/2'

loop_
_atom_site_type_symbol
_atom_site_label
_atom_site_fract_x
_atom_site_fract_y
_atom_site_fract_z
_atom_site_U_iso_or_equiv
_atom_site_adp_type
_atom_site_calc_flag
_atom_site_refinement_flags
_atom_site_occupancy
O O1 1.1321(3) 0.71692(10) 0.65094(15) 0.0579(5) Uani d . 1
O O2 0.4851(2) 0.93287(10) 0.41156(14) 0.0555(5) Uani d . 1
H H2 0.5455 0.9583 0.3774 0.083 Uiso calc R 1
N N1 0.3359(3) 0.85808(14) 0.54115(19) 0.0702(8) Uani d . 1
H H1A 0.2609 0.8842 0.4948 0.084 Uiso calc R 1
H H1B 0.2845 0.8329 0.5843 0.084 Uiso calc R 1
N N2 0.6233(3) 0.89226(11) 0.48501(16) 0.0457(5) Uani d . 1
C C1 1.2463(4) 0.66456(16) 0.7174(3) 0.0710(9) Uani d . 1
H H1C 1.2950 0.6841 0.7866 0.106 Uiso calc R 1
H H1D 1.3567 0.6501 0.6871 0.106 Uiso calc R 1
H H1E 1.1638 0.6243 0.7231 0.106 Uiso calc R 1
C C2 0.9572(4) 0.73885(13) 0.6778(2) 0.0448(6) Uani d . 1
C C3 0.8961(4) 0.71853(15) 0.7691(2) 0.0555(7) Uani d . 1
H H3 0.9716 0.6871 0.8164 0.067 Uiso calc R 1
C C4 0.7204(4) 0.74593(17) 0.7885(2) 0.0638(8) Uani d . 1
H H4 0.6796 0.7336 0.8506 0.077 Uiso calc R 1
C C5 0.6046(4) 0.79108(15) 0.7178(2) 0.0540(7) Uani d . 1
H H5 0.4872 0.8090 0.7329 0.065 Uiso calc R 1
C C6 0.6613(3) 0.80992(13) 0.62471(18) 0.0394(6) Uani d . 1
C C7 0.8399(3) 0.78339(12) 0.60568(19) 0.0410(6) Uani d . 1
H H7 0.8810 0.7957 0.5437 0.049 Uiso calc R 1
C C8 0.5362(3) 0.85654(13) 0.54615(19) 0.0418(6) Uani d . 1
O O3 0.2607(3) 1.04883(11) 0.05775(15) 0.0652(6) Uani d . 1
O O4 0.9629(2) 0.93568(10) 0.41696(14) 0.0520(5) Uani d . 1
H H4A 0.9078 0.9174 0.4610 0.078 Uiso calc R 1
N N3 1.1066(3) 1.01676(13) 0.29129(18) 0.0634(7) Uani d . 1
H H3A 1.1846 0.9922 0.3385 0.076 Uiso calc R 1
H H3B 1.1554 1.0432 0.2487 0.076 Uiso calc R 1
N N4 0.8212(3) 0.97593(11) 0.34384(16) 0.0475(6) Uani d . 1
C C9 0.1293(4) 1.08501(17) -0.0255(2) 0.0673(9) Uani d . 1
H H9A 0.1110 1.1328 -0.0040 0.101 Uiso calc R 1
H H9B 0.0030 1.0612 -0.0405 0.101 Uiso calc R 1
H H9C 0.1853 1.0854 -0.0879 0.101 Uiso calc R 1
C C10 0.4525(4) 1.07439(14) 0.0874(2) 0.0457(6) Uani d . 1
C C11 0.5778(4) 1.03486(13) 0.16353(19) 0.0446(6) Uani d . 1
H H11 0.5311 0.9936 0.1892 0.054 Uiso calc R 1
C C12 0.7738(3) 1.05649(13) 0.20199(19) 0.0411(6) Uani d . 1
C C13 0.8405(4) 1.11758(13) 0.1615(2) 0.0494(7) Uani d . 1
H H13 0.9706 1.1327 0.1862 0.059 Uiso calc R 1
C C14 0.7161(4) 1.15619(15) 0.0849(2) 0.0560(7) Uani d . 1
H H14 0.7632 1.1972 0.0585 0.067 Uiso calc R 1
C C15 0.5208(4) 1.13472(15) 0.0463(2) 0.0521(7) Uani d . 1
H H15 0.4379 1.1606 -0.0062 0.062 Uiso calc R 1
C C16 0.9056(3) 1.01372(13) 0.28397(19) 0.0408(6) Uani d . 1

loop_
_atom_site_aniso_label
_atom_site_aniso_U_11
_atom_site_aniso_U_22
_atom_site_aniso_U_33
_atom_site_aniso_U_12
_atom_site_aniso_U_13
_atom_site_aniso_U_23
O1 0.0417(10) 0.0646(12) 0.0659(12) 0.0152(9) 0.0073(9) 0.0134(10)
O2 0.0366(10) 0.0673(13) 0.0589(12) 0.0053(9) 0.0012(8) 0.0228(10)
N1 0.0332(13) 0.102(2) 0.0765(17) 0.0117(13) 0.0152(12) 0.0368(15)
N2 0.0328(11) 0.0543(13) 0.0469(12) 0.0040(10) 0.0008(9) 0.0150(10)
C1 0.0506(18) 0.0619(19) 0.093(2) 0.0133(15) -0.0029(16) 0.0148(18)
C2 0.0380(14) 0.0441(14) 0.0490(15) -0.0024(12) 0.0015(12) 0.0017(12)
C3 0.0494(16) 0.0584(18) 0.0531(17) -0.0028(14) -0.0031(13) 0.0195(14)
C4 0.0501(17) 0.089(2) 0.0531(17) -0.0053(16) 0.0127(14) 0.0225(16)
C5 0.0394(15) 0.073(2) 0.0496(16) 0.0016(14) 0.0098(12) 0.0099(14)
C6 0.0328(13) 0.0444(14) 0.0400(13) -0.0037(11) 0.0048(11) 0.0012(11)
C7 0.0380(14) 0.0437(14) 0.0403(13) -0.0010(11) 0.0056(11) 0.0034(11)
C8 0.0333(13) 0.0484(15) 0.0433(14) -0.0006(11) 0.0070(11) -0.0016(12)
O3 0.0330(10) 0.0792(14) 0.0763(14) 0.0004(10) -0.0056(9) 0.0252(11)
O4 0.0380(10) 0.0612(12) 0.0540(11) 0.0083(9) 0.0027(8) 0.0144(9)
N3 0.0289(12) 0.0756(17) 0.0827(18) -0.0011(11) 0.0043(11) 0.0230(14)
N4 0.0348(11) 0.0579(14) 0.0484(13) 0.0093(10) 0.0054(10) 0.0134(11)
C9 0.0422(16) 0.088(2) 0.0659(19) 0.0126(16) -0.0020(14) 0.0165(17)
C10 0.0330(13) 0.0536(16) 0.0493(15) 0.0047(12) 0.0055(11) 0.0046(13)
C11 0.0374(14) 0.0484(15) 0.0496(15) 0.0001(11) 0.0125(12) 0.0082(12)
C12 0.0341(13) 0.0443(14) 0.0458(14) 0.0027(11) 0.0104(11) 0.0013(12)
C13 0.0380(14) 0.0506(16) 0.0602(17) -0.0032(12) 0.0116(13) 0.0041(13)
C14 0.0541(17) 0.0505(17) 0.0654(18) -0.0005(14) 0.0172(14) 0.0163(14)
C15 0.0478(16) 0.0576(17) 0.0516(16) 0.0123(13) 0.0121(13) 0.0128(13)
C16 0.0319(13) 0.0400(14) 0.0492(15) 0.0022(11) 0.0054(11) -0.0043(12)

loop_
_atom_type_symbol
_atom_type_description
_atom_type_scat_dispersion_real
_atom_type_scat_dispersion_imag
_atom_type_scat_source
C C 0.0033 0.0016 'International Tables Vol C Tables 4.2.6.8 and 6.1.1.4'
H H 0.0000 0.0000 'International Tables Vol C Tables 4.2.6.8 and 6.1.1.4'
N N 0.0061 0.0033 'International Tables Vol C Tables 4.2.6.8 and 6.1.1.4'
O O 0.0106 0.0060 'International Tables Vol C Tables 4.2.6.8 and 6.1.1.4'

loop_
_geom_angle_atom_site_label_1
_geom_angle_atom_site_label_2
_geom_angle_atom_site_label_3
_geom_angle
C2 O1 C1 117.1(2)
N2 O2 H2 109.5
C8 N1 H1A 120.0
C8 N1 H1B 120.0
H1A N1 H1B 120.0
C8 N2 O2 111.42(19)
O1 C1 H1C 109.5
O1 C1 H1D 109.5
H1C C1 H1D 109.5
O1 C1 H1E 109.5
H1C C1 H1E 109.5
H1D C1 H1E 109.5
O1 C2 C3 124.1(2)
O1 C2 C7 115.5(2)
C3 C2 C7 120.3(2)
C4 C3 C2 118.5(2)
C4 C3 H3 120.7
C2 C3 H3 120.7
C5 C4 C3 121.4(3)
C5 C4 H4 119.3
C3 C4 H4 119.3
C4 C5 C6 120.5(3)
C4 C5 H5 119.7
C6 C5 H5 119.7
C5 C6 C7 118.3(2)
C5 C6 C8 121.5(2)
C7 C6 C8 120.2(2)
C2 C7 C6 120.9(2)
C2 C7 H7 119.6
C6 C7 H7 119.6
N2 C8 N1 123.7(2)
N2 C8 C6 117.4(2)
N1 C8 C6 118.9(2)
C10 O3 C9 117.4(2)
N4 O4 H4A 109.5
C16 N3 H3A 120.0
C16 N3 H3B 120.0
H3A N3 H3B 120.0
C16 N4 O4 111.48(19)
O3 C9 H9A 109.5
O3 C9 H9B 109.5
H9A C9 H9B 109.5
O3 C9 H9C 109.5
H9A C9 H9C 109.5
H9B C9 H9C 109.5
C15 C10 O3 124.2(2)
C15 C10 C11 120.5(2)
O3 C10 C11 115.3(2)
C10 C11 C12 120.5(2)
C10 C11 H11 119.7
C12 C11 H11 119.7
C13 C12 C11 118.6(2)
C13 C12 C16 121.6(2)
C11 C12 C16 119.8(2)
C14 C13 C12 120.6(2)
C14 C13 H13 119.7
C12 C13 H13 119.7
C13 C14 C15 120.9(3)
C13 C14 H14 119.6
C15 C14 H14 119.6
C10 C15 C14 118.8(2)
C10 C15 H15 120.6
C14 C15 H15 120.6
N4 C16 N3 124.0(2)
N4 C16 C12 116.8(2)
N3 C16 C12 119.2(2)

loop_
_geom_bond_atom_site_label_1
_geom_bond_atom_site_label_2
_geom_bond_distance
O1 C2 1.379(3)
O1 C1 1.434(3)
O2 N2 1.421(2)
O2 H2 0.8200
N1 C8 1.364(3)
N1 H1A 0.8600
N1 H1B 0.8600
N2 C8 1.275(3)
C1 H1C 0.9600
C1 H1D 0.9600
C1 H1E 0.9600
C2 C3 1.382(4)
C2 C7 1.385(3)
C3 C4 1.381(4)
C3 H3 0.9300
C4 C5 1.377(4)
C4 H4 0.9300
C5 C6 1.382(3)
C5 H5 0.9300
C6 C7 1.392(3)
C6 C8 1.478(3)
C7 H7 0.9300
O3 C10 1.381(3)
O3 C9 1.428(3)
O4 N4 1.428(2)
O4 H4A 0.8200
N3 C16 1.365(3)
N3 H3A 0.8600
N3 H3B 0.8600
N4 C16 1.274(3)
C9 H9A 0.9600
C9 H9B 0.9600
C9 H9C 0.9600
C10 C15 1.380(4)
C10 C11 1.385(3)
C11 C12 1.396(3)
C11 H11 0.9300
C12 C13 1.384(3)
C12 C16 1.483(3)
C13 C14 1.376(4)
C13 H13 0.9300
C14 C15 1.392(4)
C14 H14 0.9300
C15 H15 0.9300

loop_
_geom_hbond_atom_site_label_D
_geom_hbond_atom_site_label_H
_geom_hbond_atom_site_label_A
_geom_hbond_site_symmetry_A
_geom_hbond_distance_DH
_geom_hbond_distance_HA
_geom_hbond_distance_DA
_geom_hbond_angle_DHA
O2 H2 N4 . 0.82 2.05 2.751(3) 142.9
O4 H4A N2 . 0.82 2.09 2.777(3) 140.7
N1 H1B O1 1_455 0.86 2.65 3.449(3) 155.4
N1 H1A O4 1_455 0.86 2.30 3.098(3) 153.9
N3 H3A O2 1_655 0.86 2.37 3.166(3) 154.5

loop_
_cod_related_entry_id
_cod_related_entry_database
_cod_related_entry_code
1 ChemSpider 3402756
